data_2210513
loop_
_publ_author_name
'De-Wu Sun'
'Qi Zhang'
'Hong-Ju Zhai'

_publ_section_title
;Tetrahydronium hexaaquacobalt(II)
 bis{[propane-1,3-diyldiamine-<i>N</i>,<i>N</i>,<i>N</i>',<i>N</i>'-tetraacetato]cobaltate(III)}
 octamolybdate hexahydrate
;
_journal_coeditor_code BR2015
_journal_issue 10
_journal_name_full 'Acta Crystallographica Section E'
_journal_page_first m2770
_journal_page_last m2772
_journal_paper_doi 10.1107/S160053680603950X
_journal_volume 62
_journal_year 2006
_chemical_formula_iupac '(H3 O)4 [Co (H2 O)6)] [Co (C11 H14 N2 O8)]2 [Mo8 O26], 6H2 O'
_chemical_formula_moiety '4H3 O +, Co H12 O6 2+, 2C11 H14 Co N2 O8 2-, Mo8 O26 4-, 6H2 O'
_chemical_formula_sum 'C22 H64 Co3 Mo8 N4 O58'
_chemical_formula_weight 2257.08
_chemical_name_systematic
;Tetrahydronium
 hexaaquacobalt(II)
bis{[propane-1,3-diyldiamine-N,N,N',N'-tetraacetato]cobalt(III)}
 octamolybdate
hexahydrate
;
_space_group_IT_number 2
_symmetry_cell_setting triclinic
_symmetry_space_group_name_Hall '-P 1'
_symmetry_space_group_name_H-M 'P -1'
_atom_sites_solution_hydrogens geom
_atom_sites_solution_primary direct
_atom_sites_solution_secondary difmap
_audit_creation_method SHELXL-97
_cell_angle_alpha 89.8891(8)
_cell_angle_beta 85.1910(7)
_cell_angle_gamma 78.4996(8)
_cell_formula_units_Z 1
_cell_length_a 8.3925(4)
_cell_length_b 10.7997(6)
_cell_length_c 17.4788(10)
_cell_measurement_reflns_used 4689
_cell_measurement_temperature 296(2)
_cell_measurement_theta_max 27.48
_cell_measurement_theta_min 1.20
_cell_volume 1546.77(14)
_computing_cell_refinement 'SAINT (Bruker, 2002)'
_computing_data_collection 'SMART (Bruker, 2002)'
_computing_data_reduction SAINT
_computing_molecular_graphics
;
DIAMOND (Bergerhoff <i>et al.</i>,  1996).
;
_computing_publication_material SHELXTL
_computing_structure_refinement SHELXTL
_computing_structure_solution 'SHELXTL (Bruker, 1997)'
_diffrn_ambient_temperature 296(2)
_diffrn_measured_fraction_theta_full 0.980
_diffrn_measured_fraction_theta_max 0.980
_diffrn_measurement_device_type 'Bruker SMART APEX-II'
_diffrn_measurement_method \w
_diffrn_radiation_monochromator graphite
_diffrn_radiation_source 'fine-focus sealed tube'
_diffrn_radiation_type MoK\a
_diffrn_radiation_wavelength 0.71069
_diffrn_reflns_av_R_equivalents 0.0190
_diffrn_reflns_av_sigmaI/netI 0.0364
_diffrn_reflns_limit_h_max 10
_diffrn_reflns_limit_h_min -10
_diffrn_reflns_limit_k_max 13
_diffrn_reflns_limit_k_min -13
_diffrn_reflns_limit_l_max 21
_diffrn_reflns_limit_l_min -20
_diffrn_reflns_number 8404
_diffrn_reflns_theta_full 26.08
_diffrn_reflns_theta_max 26.08
_diffrn_reflns_theta_min 1.17
_diffrn_standards_number 0
_exptl_absorpt_coefficient_mu 2.475
_exptl_absorpt_correction_T_max 0.590
_exptl_absorpt_correction_T_min 0.520
_exptl_absorpt_correction_type multi-scan
_exptl_absorpt_process_details '(SADABS; Bruker, 2002)'
_exptl_crystal_colour violet
_exptl_crystal_density_diffrn 2.423
_exptl_crystal_density_method 'not measured'
_exptl_crystal_description block
_exptl_crystal_F_000 1105
_exptl_crystal_size_max 0.273
_exptl_crystal_size_mid 0.241
_exptl_crystal_size_min 0.220
_refine_diff_density_max 0.731
_refine_diff_density_min -0.963
_refine_ls_extinction_method none
_refine_ls_goodness_of_fit_ref 1.017
_refine_ls_hydrogen_treatment constr
_refine_ls_matrix_type full
_refine_ls_number_parameters 430
_refine_ls_number_reflns 6031
_refine_ls_number_restraints 0
_refine_ls_restrained_S_all 1.017
_refine_ls_R_factor_all 0.0396
_refine_ls_R_factor_gt 0.0293
_refine_ls_shift/su_max 0.000
_refine_ls_shift/su_mean 0.000
_refine_ls_structure_factor_coef Fsqd
_refine_ls_weighting_details 'calc w=1/[\s^2^(Fo^2^)+(0.047P)^2^] where P=(Fo^2^+2Fc^2^)/3'
_refine_ls_weighting_scheme calc
_refine_ls_wR_factor_gt 0.0752
_refine_ls_wR_factor_ref 0.0872
_reflns_number_gt 5022
_reflns_number_total 6031
_reflns_threshold_expression I>2\s(I)
_cod_data_source_file br2015.cif
_cod_data_source_block I
_cod_original_cell_volume 1546.76(14)
_cod_database_code 2210513
_cod_database_fobs_code 2210513

loop_
_symmetry_equiv_pos_as_xyz
'x, y, z'
'-x, -y, -z'

loop_
_atom_site_type_symbol
_atom_site_label
_atom_site_fract_x
_atom_site_fract_y
_atom_site_fract_z
_atom_site_U_iso_or_equiv
_atom_site_adp_type
_atom_site_calc_flag
_atom_site_refinement_flags
_atom_site_occupancy
Co Co1 0.04594(6) 0.33634(5) 0.16373(3) 0.01804(13) Uani d . 1
Co Co2 0.5000 0.5000 0.0000 0.02386(19) Uani d S 1
Mo Mo1 0.69729(4) 0.02773(3) 0.515690(19) 0.01560(9) Uani d . 1
Mo Mo2 0.19066(4) 0.28854(3) 0.53252(2) 0.01885(10) Uani d . 1
Mo Mo3 0.40833(4) 0.10508(3) 0.65123(2) 0.01947(10) Uani d . 1
Mo Mo4 0.48455(4) 0.20774(3) 0.39794(2) 0.01828(10) Uani d . 1
O O1 0.5004(4) 0.2191(3) 0.30136(18) 0.0308(7) Uani d . 1
O O2 0.2606(3) 0.2802(3) 0.42526(16) 0.0212(6) Uani d . 1
O O3 -0.0082(4) 0.3608(3) 0.53525(18) 0.0297(7) Uani d . 1
O O4 0.2908(4) 0.4047(3) 0.55714(18) 0.0279(7) Uani d . 1
O O5 0.1997(3) 0.1983(3) 0.62803(16) 0.0231(6) Uani d . 1
O O6 0.5041(4) 0.2241(3) 0.67155(19) 0.0313(7) Uani d . 1
O O7 0.3571(4) 0.0453(3) 0.73736(17) 0.0317(7) Uani d . 1
O O8 0.4443(3) 0.1264(2) 0.51961(15) 0.0174(6) Uani d . 1
O O9 0.6072(3) -0.0219(2) 0.61540(16) 0.0190(6) Uani d . 1
O O10 0.5722(4) 0.3247(3) 0.43050(18) 0.0269(7) Uani d . 1
O O11 0.6744(3) 0.0630(2) 0.40840(15) 0.0179(6) Uani d . 1
O O12 0.7756(3) 0.1511(3) 0.54436(18) 0.0254(7) Uani d . 1
O O13 0.8613(3) -0.1008(2) 0.50450(17) 0.0212(6) Uani d . 1
O O14 -0.1471(4) 0.3062(3) 0.12559(17) 0.0246(7) Uani d . 1
O O15 0.1707(4) 0.2390(3) 0.07959(17) 0.0266(7) Uani d . 1
O O16 0.2406(3) 0.3685(3) 0.19773(17) 0.0257(7) Uani d . 1
O O17 0.0272(4) 0.4914(3) 0.10866(17) 0.0265(7) Uani d . 1
O O18 0.3348(4) 0.4953(3) 0.2733(2) 0.0395(8) Uani d . 1
O O19 -0.2856(4) 0.1551(3) 0.1072(2) 0.0398(9) Uani d . 1
O O21 -0.1086(4) 0.6900(3) 0.1128(2) 0.0435(9) Uani d . 1
O O22 0.3397(4) 0.0547(3) 0.05458(19) 0.0404(9) Uani d . 1
O O23 0.3634(4) 0.5801(3) 0.4212(2) 0.0466(9) Uani d . 1
H H1 0.2996 0.6348 0.3972 0.056 Uiso d R 1
H H2 0.4334 0.6150 0.4405 0.056 Uiso d R 1
H H3 0.3085 0.5493 0.4568 0.056 Uiso d R 1
O O24 0.6229(5) 0.8908(4) 0.1033(2) 0.0595(12) Uani d . 1
H H4 0.7028 0.8237 0.1085 0.071 Uiso d R 1
H H5 0.6269 0.9510 0.1389 0.071 Uiso d R 1
H H6 0.6290 0.9082 0.0520 0.071 Uiso d R 1
O O25 0.0824(7) 0.8690(5) 0.0637(3) 0.0909(18) Uani d . 1
H H7 0.1408 0.8538 0.0217 0.109 Uiso d R 1
H H8 0.0249 0.8145 0.0584 0.109 Uiso d R 1
O O26 0.3327(7) 0.7692(4) 0.1605(3) 0.0802(16) Uani d . 1
H H9 0.3357 0.8325 0.1315 0.096 Uiso d R 1
H H10 0.3646 0.7829 0.2041 0.096 Uiso d R 1
O O27 0.4867(4) 0.5321(3) 0.11809(18) 0.0391(8) Uani d . 1
H H11 0.4394 0.6072 0.1297 0.047 Uiso d R 1
H H12 0.4458 0.5000 0.1590 0.047 Uiso d R 1
O O28 0.4798(4) 0.3098(3) 0.0211(2) 0.0393(8) Uani d . 1
H H13 0.3858 0.3085 0.0425 0.047 Uiso d R 1
H H14 0.5507 0.2661 0.0512 0.047 Uiso d R 1
O O29 0.7476(4) 0.4464(3) -0.0004(2) 0.0410(9) Uani d . 1
H H15 0.8293 0.4626 -0.0332 0.049 Uiso d R 1
H H16 0.7791 0.4059 0.0376 0.049 Uiso d R 1
O O30 0.8890(5) 0.1640(4) 0.7026(2) 0.0623(12) Uani d . 1
H H17 0.9798 0.1670 0.6769 0.075 Uiso d R 1
H H18 0.8982 0.1716 0.7505 0.075 Uiso d R 1
N N1 0.0620(4) 0.1746(3) 0.21526(19) 0.0196(7) Uani d . 1
N N2 -0.0713(4) 0.4418(3) 0.2491(2) 0.0214(7) Uani d . 1
C C1 -0.1781(6) 0.1957(4) 0.1376(3) 0.0271(10) Uani d . 1
C C2 -0.0766(5) 0.1157(4) 0.1939(3) 0.0279(10) Uani d . 1
H H2A -0.1455 0.1052 0.2398 0.033 Uiso calc R 1
H H2B -0.0330 0.0326 0.1713 0.033 Uiso calc R 1
C C3 -0.0864(5) 0.2632(4) 0.3420(3) 0.0291(10) Uani d . 1
H H3A -0.0561 0.2933 0.3898 0.035 Uiso calc R 1
H H3B -0.1615 0.2073 0.3550 0.035 Uiso calc R 1
C C4 0.0652(5) 0.1857(4) 0.3003(2) 0.0250(9) Uani d . 1
H H4A 0.1575 0.2226 0.3107 0.030 Uiso calc R 1
H H4B 0.0832 0.1013 0.3213 0.030 Uiso calc R 1
C C5 -0.1789(5) 0.3768(4) 0.3011(3) 0.0260(10) Uani d . 1
H H5A -0.2578 0.3490 0.2711 0.031 Uiso calc R 1
H H5B -0.2388 0.4373 0.3394 0.031 Uiso calc R 1
C C6 0.0523(5) 0.4886(4) 0.2923(3) 0.0279(10) Uani d . 1
H H6A 0.0507 0.4547 0.3437 0.034 Uiso calc R 1
H H6B 0.0235 0.5800 0.2968 0.034 Uiso calc R 1
C C7 0.2229(5) 0.4501(4) 0.2525(3) 0.0252(9) Uani d . 1
C C8 0.2218(5) 0.0995(4) 0.1828(2) 0.0247(9) Uani d . 1
H H8A 0.2230 0.0100 0.1887 0.030 Uiso calc R 1
H H8B 0.3093 0.1203 0.2100 0.030 Uiso calc R 1
C C9 0.2466(5) 0.1293(4) 0.0990(3) 0.0249(9) Uani d . 1
C C10 -0.1740(5) 0.5487(4) 0.2111(3) 0.0283(10) Uani d . 1
H H10A -0.2033 0.6210 0.2460 0.034 Uiso calc R 1
H H10B -0.2736 0.5246 0.1979 0.034 Uiso calc R 1
C C11 -0.0808(5) 0.5835(4) 0.1398(3) 0.0274(10) Uani d . 1

loop_
_atom_site_aniso_label
_atom_site_aniso_U_11
_atom_site_aniso_U_22
_atom_site_aniso_U_33
_atom_site_aniso_U_12
_atom_site_aniso_U_13
_atom_site_aniso_U_23
Co1 0.0193(3) 0.0170(3) 0.0172(3) -0.0022(2) -0.0014(2) 0.0011(2)
Co2 0.0194(4) 0.0251(4) 0.0276(5) -0.0058(3) -0.0019(3) 0.0060(3)
Mo1 0.01363(17) 0.01452(17) 0.01933(19) -0.00442(13) -0.00146(13) -0.00156(13)
Mo2 0.01759(18) 0.01522(18) 0.0231(2) -0.00253(13) 0.00009(14) -0.00241(14)
Mo3 0.02203(19) 0.01846(19) 0.01716(19) -0.00294(14) 0.00022(14) -0.00343(14)
Mo4 0.01878(18) 0.01522(18) 0.0205(2) -0.00307(13) -0.00042(14) 0.00178(14)
O1 0.0345(18) 0.0290(17) 0.0275(18) -0.0030(14) -0.0025(14) 0.0057(13)
O2 0.0194(14) 0.0200(14) 0.0233(16) -0.0005(11) -0.0046(12) 0.0023(12)
O3 0.0219(16) 0.0259(16) 0.039(2) 0.0001(13) 0.0017(14) -0.0048(14)
O4 0.0280(17) 0.0232(16) 0.0341(18) -0.0090(13) -0.0027(14) -0.0031(13)
O5 0.0218(15) 0.0244(15) 0.0213(16) -0.0018(12) 0.0017(12) 0.0008(12)
O6 0.0324(17) 0.0265(17) 0.0366(19) -0.0088(14) -0.0054(15) -0.0089(14)
O7 0.0397(19) 0.0341(18) 0.0192(16) -0.0048(15) 0.0032(14) -0.0001(13)
O8 0.0150(13) 0.0181(14) 0.0196(15) -0.0036(11) -0.0028(11) -0.0027(11)
O9 0.0192(14) 0.0198(14) 0.0187(15) -0.0045(11) -0.0039(11) 0.0000(11)
O10 0.0257(16) 0.0208(15) 0.0345(19) -0.0068(12) 0.0002(14) 0.0001(13)
O11 0.0167(13) 0.0189(14) 0.0174(15) -0.0039(11) 0.0029(11) -0.0002(11)
O12 0.0204(15) 0.0215(15) 0.0366(18) -0.0089(12) -0.0050(13) -0.0021(13)
O13 0.0190(14) 0.0168(14) 0.0275(16) -0.0028(11) -0.0014(12) -0.0008(12)
O14 0.0268(16) 0.0222(15) 0.0270(17) -0.0065(12) -0.0113(13) 0.0045(12)
O15 0.0329(17) 0.0220(15) 0.0213(16) 0.0018(13) 0.0004(13) 0.0005(12)
O16 0.0221(15) 0.0279(16) 0.0269(17) -0.0042(12) -0.0028(13) -0.0031(13)
O17 0.0302(16) 0.0209(15) 0.0263(17) -0.0017(13) 0.0014(13) 0.0070(12)
O18 0.0329(19) 0.046(2) 0.044(2) -0.0183(16) -0.0058(16) -0.0035(17)
O19 0.044(2) 0.0350(19) 0.049(2) -0.0188(16) -0.0300(18) 0.0098(16)
O21 0.044(2) 0.0231(17) 0.057(2) 0.0047(15) 0.0036(18) 0.0170(16)
O22 0.044(2) 0.0335(19) 0.034(2) 0.0098(16) 0.0072(16) -0.0027(15)
O23 0.040(2) 0.046(2) 0.056(2) -0.0108(17) -0.0058(18) 0.0028(18)
O24 0.065(3) 0.057(3) 0.047(3) 0.015(2) -0.012(2) -0.007(2)
O25 0.110(4) 0.074(3) 0.095(4) -0.053(3) 0.040(3) -0.030(3)
O26 0.133(5) 0.047(3) 0.054(3) -0.015(3) 0.026(3) -0.008(2)
O27 0.0385(19) 0.049(2) 0.0261(18) -0.0029(16) 0.0024(15) 0.0061(15)
O28 0.0306(18) 0.0308(18) 0.058(2) -0.0090(15) -0.0058(17) 0.0155(16)
O29 0.0218(17) 0.063(2) 0.037(2) -0.0073(16) -0.0021(15) 0.0240(17)
O30 0.050(2) 0.096(3) 0.042(2) -0.024(2) 0.008(2) -0.001(2)
N1 0.0220(17) 0.0214(18) 0.0149(17) -0.0023(14) -0.0041(14) 0.0010(13)
N2 0.0187(17) 0.0223(18) 0.0235(19) -0.0057(14) 0.0008(15) -0.0029(14)
C1 0.030(2) 0.023(2) 0.027(2) -0.0028(18) -0.0030(19) -0.0022(18)
C2 0.032(2) 0.024(2) 0.031(3) -0.0119(19) -0.009(2) 0.0036(19)
C3 0.031(2) 0.035(3) 0.023(2) -0.011(2) 0.0013(19) 0.0076(19)
C4 0.028(2) 0.027(2) 0.020(2) -0.0040(18) -0.0049(18) 0.0019(18)
C5 0.025(2) 0.025(2) 0.027(2) -0.0060(18) 0.0036(18) -0.0020(18)
C6 0.030(2) 0.028(2) 0.027(2) -0.0083(19) -0.0006(19) -0.0073(19)
C7 0.025(2) 0.026(2) 0.028(2) -0.0121(18) -0.0070(19) 0.0074(19)
C8 0.025(2) 0.019(2) 0.025(2) 0.0068(17) -0.0013(18) 0.0024(17)
C9 0.025(2) 0.023(2) 0.025(2) -0.0011(18) -0.0008(18) -0.0025(18)
C10 0.026(2) 0.022(2) 0.034(3) 0.0012(18) 0.0024(19) -0.0004(19)
C11 0.023(2) 0.020(2) 0.038(3) -0.0028(17) -0.004(2) 0.0025(19)

loop_
_atom_type_symbol
_atom_type_description
_atom_type_scat_dispersion_real
_atom_type_scat_dispersion_imag
_atom_type_scat_source
Co Co 0.3494 0.9721 'International Tables Vol C Tables 4.2.6.8 and 6.1.1.4'
Mo Mo -1.6832 0.6857 'International Tables Vol C Tables 4.2.6.8 and 6.1.1.4'
O O 0.0106 0.0060 'International Tables Vol C Tables 4.2.6.8 and 6.1.1.4'
N N 0.0061 0.0033 'International Tables Vol C Tables 4.2.6.8 and 6.1.1.4'
C C 0.0033 0.0016 'International Tables Vol C Tables 4.2.6.8 and 6.1.1.4'
H H 0.0000 0.0000 'International Tables Vol C Tables 4.2.6.8 and 6.1.1.4'

loop_
_geom_angle_atom_site_label_1
_geom_angle_atom_site_label_2
_geom_angle_atom_site_label_3
_geom_angle_site_symmetry_1
_geom_angle_site_symmetry_3
_geom_angle
_geom_angle_publ_flag
O16 Co1 O14 . . 177.70(13) n
O16 Co1 O17 . . 87.64(13) n
O14 Co1 O17 . . 90.66(13) n
O16 Co1 O15 . . 89.20(13) n
O14 Co1 O15 . . 89.33(14) n
O17 Co1 O15 . . 93.04(13) n
O16 Co1 N1 . . 94.41(14) n
O14 Co1 N1 . . 87.24(13) n
O17 Co1 N1 . . 177.15(13) n
O15 Co1 N1 . . 85.00(13) n
O16 Co1 N2 . . 87.90(14) n
O14 Co1 N2 . . 93.50(14) n
O17 Co1 N2 . . 85.02(14) n
O15 Co1 N2 . . 176.58(14) n
N1 Co1 N2 . . 97.03(15) n
O29 Co2 O29 . 2_665 180.0(2) n
O29 Co2 O27 . 2_665 90.87(13) n
O29 Co2 O27 2_665 2_665 89.13(13) n
O29 Co2 O27 . . 89.13(13) n
O29 Co2 O27 2_665 . 90.87(13) n
O27 Co2 O27 2_665 . 180.0000(10) n
O29 Co2 O28 . 2_665 90.89(14) n
O29 Co2 O28 2_665 2_665 89.11(14) n
O27 Co2 O28 2_665 2_665 89.23(14) n
O27 Co2 O28 . 2_665 90.77(14) n
O29 Co2 O28 . . 89.11(14) n
O29 Co2 O28 2_665 . 90.89(14) n
O27 Co2 O28 2_665 . 90.77(14) n
O27 Co2 O28 . . 89.23(14) n
O28 Co2 O28 2_665 . 180.0 n
O12 Mo1 O13 . . 105.99(14) n
O12 Mo1 O11 . . 101.93(13) n
O13 Mo1 O11 . . 98.13(12) n
O12 Mo1 O9 . . 99.39(13) n
O13 Mo1 O9 . . 96.15(13) n
O11 Mo1 O9 . . 149.88(11) n
O12 Mo1 O8 . . 97.00(12) n
O13 Mo1 O8 . . 156.91(12) n
O11 Mo1 O8 . . 78.83(11) n
O9 Mo1 O8 . . 77.66(11) n
O12 Mo1 O8 . 2_656 172.56(12) n
O13 Mo1 O8 . 2_656 81.29(12) n
O11 Mo1 O8 . 2_656 78.16(11) n
O9 Mo1 O8 . 2_656 77.99(10) n
O8 Mo1 O8 . 2_656 75.67(11) n
O3 Mo2 O4 . . 104.86(15) n
O3 Mo2 O2 . . 103.50(14) n
O4 Mo2 O2 . . 97.18(14) n
O3 Mo2 O5 . . 102.42(14) n
O4 Mo2 O5 . . 97.99(14) n
O2 Mo2 O5 . . 145.35(12) n
O3 Mo2 O13 . 2_656 92.89(12) n
O4 Mo2 O13 . 2_656 162.22(12) n
O2 Mo2 O13 . 2_656 77.27(11) n
O5 Mo2 O13 . 2_656 78.84(12) n
O3 Mo2 O8 . . 162.32(12) n
O4 Mo2 O8 . . 92.79(12) n
O2 Mo2 O8 . . 74.68(10) n
O5 Mo2 O8 . . 73.63(11) n
O13 Mo2 O8 2_656 . 69.49(10) n
O7 Mo3 O6 . . 105.39(16) n
O7 Mo3 O5 . . 100.17(14) n
O6 Mo3 O5 . . 101.07(14) n
O7 Mo3 O9 . . 100.97(14) n
O6 Mo3 O9 . . 97.32(14) n
O5 Mo3 O9 . . 147.06(12) n
O7 Mo3 O8 . . 159.88(13) n
O6 Mo3 O8 . . 94.60(13) n
O5 Mo3 O8 . . 77.73(11) n
O9 Mo3 O8 . . 73.74(10) n
O7 Mo3 O11 . 2_656 88.65(13) n
O6 Mo3 O11 . 2_656 163.85(13) n
O5 Mo3 O11 . 2_656 83.85(11) n
O9 Mo3 O11 . 2_656 71.72(11) n
O8 Mo3 O11 . 2_656 71.23(10) n
O1 Mo4 O10 . . 105.26(15) n
O1 Mo4 O2 . . 102.85(14) n
O10 Mo4 O2 . . 99.54(13) n
O1 Mo4 O11 . . 98.60(13) n
O10 Mo4 O11 . . 97.38(13) n
O2 Mo4 O11 . . 147.98(12) n
O1 Mo4 O9 . 2_656 88.76(13) n
O10 Mo4 O9 . 2_656 163.83(12) n
O2 Mo4 O9 . 2_656 84.78(11) n
O11 Mo4 O9 . 2_656 72.13(11) n
O1 Mo4 O8 . . 160.59(13) n
O10 Mo4 O8 . . 93.50(13) n
O2 Mo4 O8 . . 78.37(11) n
O11 Mo4 O8 . . 73.63(10) n
O9 Mo4 O8 2_656 . 71.99(10) n
Mo4 O2 Mo2 . . 116.47(14) n
Mo3 O5 Mo2 . . 117.05(14) n
Mo1 O8 Mo3 . . 92.05(10) n
Mo1 O8 Mo4 . . 91.69(10) n
Mo3 O8 Mo4 . . 163.15(13) n
Mo1 O8 Mo1 . 2_656 104.33(11) n
Mo3 O8 Mo1 . 2_656 97.89(10) n
Mo4 O8 Mo1 . 2_656 97.09(10) n
Mo1 O8 Mo2 . . 164.17(13) n
Mo3 O8 Mo2 . . 86.57(9) n
Mo4 O8 Mo2 . . 85.37(9) n
Mo1 O8 Mo2 2_656 . 91.47(10) n
Mo1 O9 Mo3 . . 109.63(13) n
Mo1 O9 Mo4 . 2_656 109.82(12) n
Mo3 O9 Mo4 . 2_656 104.71(12) n
Mo1 O11 Mo4 . . 109.67(12) n
Mo1 O11 Mo3 . 2_656 109.97(12) n
Mo4 O11 Mo3 . 2_656 102.63(12) n
Mo1 O13 Mo2 . 2_656 117.74(14) n
C1 O14 Co1 . . 115.9(3) n
C9 O15 Co1 . . 113.6(3) n
C7 O16 Co1 . . 115.4(3) n
C11 O17 Co1 . . 114.3(3) n
H1 O23 H2 . . 109.4 n
H1 O23 H3 . . 109.5 n
H2 O23 H3 . . 109.5 n
H4 O24 H5 . . 109.9 n
H4 O24 H6 . . 105.1 n
H5 O24 H6 . . 120.9 n
H7 O25 H8 . . 97.0 n
H9 O26 H10 . . 110.2 n
Co2 O27 H11 . . 111.0 n
Co2 O27 H12 . . 136.4 n
H11 O27 H12 . . 94.4 n
Co2 O28 H13 . . 109.3 n
Co2 O28 H14 . . 116.5 n
H13 O28 H14 . . 106.0 n
Co2 O29 H15 . . 131.6 n
Co2 O29 H16 . . 114.5 n
H15 O29 H16 . . 113.8 n
H17 O30 H18 . . 110.1 n
C8 N1 C4 . . 108.7(3) n
C8 N1 C2 . . 110.9(3) n
C4 N1 C2 . . 112.0(3) n
C8 N1 Co1 . . 103.8(2) n
C4 N1 Co1 . . 113.1(3) n
C2 N1 Co1 . . 108.1(2) n
C10 N2 C6 . . 110.2(3) n
C10 N2 C5 . . 109.3(3) n
C6 N2 C5 . . 111.4(3) n
C10 N2 Co1 . . 104.0(3) n
C6 N2 Co1 . . 107.7(2) n
C5 N2 Co1 . . 114.0(3) n
O19 C1 O14 . . 123.7(4) n
O19 C1 C2 . . 120.4(4) n
O14 C1 C2 . . 115.9(4) n
N1 C2 C1 . . 111.7(3) n
N1 C2 H2A . . 109.3 n
C1 C2 H2A . . 109.3 n
N1 C2 H2B . . 109.3 n
C1 C2 H2B . . 109.3 n
H2A C2 H2B . . 107.9 n
C4 C3 C5 . . 118.1(4) n
C4 C3 H3A . . 107.8 n
C5 C3 H3A . . 107.8 n
C4 C3 H3B . . 107.8 n
C5 C3 H3B . . 107.8 n
H3A C3 H3B . . 107.1 n
N1 C4 C3 . . 115.5(4) n
N1 C4 H4A . . 108.4 n
C3 C4 H4A . . 108.4 n
N1 C4 H4B . . 108.4 n
C3 C4 H4B . . 108.4 n
H4A C4 H4B . . 107.5 n
N2 C5 C3 . . 113.8(3) n
N2 C5 H5A . . 108.8 n
C3 C5 H5A . . 108.8 n
N2 C5 H5B . . 108.8 n
C3 C5 H5B . . 108.8 n
H5A C5 H5B . . 107.7 n
N2 C6 C7 . . 111.6(3) n
N2 C6 H6A . . 109.3 n
C7 C6 H6A . . 109.3 n
N2 C6 H6B . . 109.3 n
C7 C6 H6B . . 109.3 n
H6A C6 H6B . . 108.0 n
O18 C7 O16 . . 123.4(4) n
O18 C7 C6 . . 120.3(4) n
O16 C7 C6 . . 116.2(4) n
N1 C8 C9 . . 109.0(3) n
N1 C8 H8A . . 109.9 n
C9 C8 H8A . . 109.9 n
N1 C8 H8B . . 109.9 n
C9 C8 H8B . . 109.9 n
H8A C8 H8B . . 108.3 n
O22 C9 O15 . . 124.0(4) n
O22 C9 C8 . . 120.9(4) n
O15 C9 C8 . . 115.1(4) n
N2 C10 C11 . . 109.5(3) n
N2 C10 H10A . . 109.8 n
C11 C10 H10A . . 109.8 n
N2 C10 H10B . . 109.8 n
C11 C10 H10B . . 109.8 n
H10A C10 H10B . . 108.2 n
O21 C11 O17 . . 123.3(4) n
O21 C11 C10 . . 122.4(4) n
O17 C11 C10 . . 114.3(4) n

loop_
_geom_bond_atom_site_label_1
_geom_bond_atom_site_label_2
_geom_bond_site_symmetry_2
_geom_bond_distance
_geom_bond_publ_flag
Co1 O16 . 1.879(3) n
Co1 O14 . 1.889(3) n
Co1 O17 . 1.915(3) n
Co1 O15 . 1.917(3) n
Co1 N1 . 1.949(3) n
Co1 N2 . 1.951(3) n
Co2 O29 . 2.042(3) n
Co2 O29 2_665 2.042(3) n
Co2 O27 2_665 2.084(3) n
Co2 O27 . 2.084(3) n
Co2 O28 2_665 2.123(3) n
Co2 O28 . 2.123(3) n
Mo1 O12 . 1.693(3) n
Mo1 O13 . 1.747(3) n
Mo1 O11 . 1.931(3) n
Mo1 O9 . 1.958(3) n
Mo1 O8 . 2.173(3) n
Mo1 O8 2_656 2.341(3) n
Mo2 O3 . 1.693(3) n
Mo2 O4 . 1.717(3) n
Mo2 O2 . 1.914(3) n
Mo2 O5 . 1.931(3) n
Mo2 O13 2_656 2.264(3) n
Mo2 O8 . 2.466(3) n
Mo3 O7 . 1.693(3) n
Mo3 O6 . 1.699(3) n
Mo3 O5 . 1.913(3) n
Mo3 O9 . 1.993(3) n
Mo3 O8 . 2.312(3) n
Mo3 O11 2_656 2.344(3) n
Mo4 O1 . 1.688(3) n
Mo4 O10 . 1.704(3) n
Mo4 O2 . 1.907(3) n
Mo4 O11 . 2.017(3) n
Mo4 O9 2_656 2.307(3) n
Mo4 O8 . 2.323(3) y
O14 C1 . 1.284(5) n
O15 C9 . 1.287(5) n
O16 C7 . 1.282(5) n
O17 C11 . 1.291(5) n
O18 C7 . 1.222(5) n
O19 C1 . 1.235(5) n
O21 C11 . 1.229(5) n
O22 C9 . 1.229(5) n
O23 H1 . 0.8501 n
O23 H2 . 0.8501 n
O23 H3 . 0.8501 n
O24 H4 . 0.8943 n
O24 H5 . 0.9070 n
O24 H6 . 0.9153 n
O25 H7 . 0.8447 n
O25 H8 . 0.8420 n
O26 H9 . 0.8540 n
O26 H10 . 0.8507 n
O27 H11 . 0.8457 n
O27 H12 . 0.8690 n
O28 H13 . 0.8471 n
O28 H14 . 0.8918 n
O29 H15 . 0.9003 n
O29 H16 . 0.8277 n
O30 H17 . 0.8580 n
O30 H18 . 0.8526 n
N1 C8 . 1.490(5) n
N1 C4 . 1.494(5) n
N1 C2 . 1.506(5) n
N2 C10 . 1.487(5) n
N2 C6 . 1.498(5) n
N2 C5 . 1.499(5) n
C1 C2 . 1.511(6) n
C2 H2A . 0.9700 n
C2 H2B . 0.9700 n
C3 C4 . 1.508(6) n
C3 C5 . 1.526(6) n
C3 H3A . 0.9700 n
C3 H3B . 0.9700 n
C4 H4A . 0.9700 n
C4 H4B . 0.9700 n
C5 H5A . 0.9700 n
C5 H5B . 0.9700 n
C6 C7 . 1.518(6) n
C6 H6A . 0.9700 n
C6 H6B . 0.9700 n
C8 C9 . 1.506(6) n
C8 H8A . 0.9700 n
C8 H8B . 0.9700 n
C10 C11 . 1.503(6) n
C10 H10A . 0.9700 n
C10 H10B . 0.9700 n

loop_
_geom_hbond_atom_site_label_D
_geom_hbond_atom_site_label_H
_geom_hbond_atom_site_label_A
_geom_hbond_site_symmetry_A
_geom_hbond_distance_DH
_geom_hbond_distance_HA
_geom_hbond_distance_DA
_geom_hbond_angle_DHA
O23 H2 O10 2_666 0.85 2.34 2.921(5) 125.8
O23 H3 O4 . 0.85 2.36 3.131(5) 150.9
O23 H1 O12 2_666 0.85 2.47 2.947(4) 116.2
O23 H2 O4 2_666 0.85 2.29 2.994(5) 141.0
O24 H4 O21 1_655 0.89 1.92 2.814(5) 173.3
O24 H6 O22 2_665 0.92 1.91 2.826(5) 175.2
O24 H5 O7 2_666 0.91 2.18 2.897(5) 135.4
O25 H7 O19 2_565 0.84 2.46 3.298(6) 170.2
O25 H8 O21 . 0.84 2.09 2.836(6) 146.7
O26 H9 O25 . 0.85 2.48 2.851(8) 106.9
O27 H12 O18 . 0.87 2.14 2.960(5) 157.8
O27 H12 O16 . 0.87 2.49 3.208(5) 140.0
O27 H11 O26 . 0.85 1.86 2.702(5) 176.9
O28 H14 O19 1_655 0.89 1.96 2.848(5) 173.1
O28 H13 O15 . 0.85 2.14 2.950(5) 159.7
O29 H16 O14 1_655 0.83 1.95 2.776(4) 178.4
O29 H15 O17 2_665 0.90 1.85 2.739(4) 171.5
O30 H18 O26 2_666 0.85 2.36 2.904(6) 121.7
O30 H17 O5 1_655 0.86 2.06 2.907(5) 170.4

loop_
_geom_torsion_atom_site_label_1
_geom_torsion_atom_site_label_2
_geom_torsion_atom_site_label_3
_geom_torsion_atom_site_label_4
_geom_torsion
_geom_torsion_publ_flag
O1 Mo4 O2 Mo2 -178.96(15) n
O10 Mo4 O2 Mo2 -70.78(18) n
O11 Mo4 O2 Mo2 50.2(3) n
O8 Mo4 O2 Mo2 20.86(14) n
O3 Mo2 O2 Mo4 178.23(15) n
O4 Mo2 O2 Mo4 71.01(18) n
O5 Mo2 O2 Mo4 -44.4(3) n
O8 Mo2 O2 Mo4 -19.92(13) n
O7 Mo3 O5 Mo2 179.68(15) n
O6 Mo3 O5 Mo2 71.63(18) n
O9 Mo3 O5 Mo2 -51.1(3) n
O8 Mo3 O5 Mo2 -20.73(14) n
O3 Mo2 O5 Mo3 -178.04(15) n
O4 Mo2 O5 Mo3 -70.82(18) n
O2 Mo2 O5 Mo3 44.3(3) n
O8 Mo2 O5 Mo3 19.75(13) n
O12 Mo1 O8 Mo3 -80.01(13) n
O13 Mo1 O8 Mo3 94.6(3) n
O11 Mo1 O8 Mo3 179.15(11) n
O9 Mo1 O8 Mo3 18.11(10) n
O12 Mo1 O8 Mo4 83.56(13) n
O13 Mo1 O8 Mo4 -101.8(3) n
O11 Mo1 O8 Mo4 -17.28(10) n
O9 Mo1 O8 Mo4 -178.31(11) n
O12 Mo1 O8 Mo2 4.6(5) n
O13 Mo1 O8 Mo2 179.3(4) n
O11 Mo1 O8 Mo2 -96.2(5) n
O9 Mo1 O8 Mo2 102.8(5) n
O7 Mo3 O8 Mo1 -95.4(4) n
O6 Mo3 O8 Mo1 78.18(13) n
O5 Mo3 O8 Mo1 178.53(12) n
O9 Mo3 O8 Mo1 -18.11(10) n
O7 Mo3 O8 Mo4 161.9(4) n
O6 Mo3 O8 Mo4 -24.5(4) n
O5 Mo3 O8 Mo4 75.8(4) n
O9 Mo3 O8 Mo4 -120.8(4) n
O7 Mo3 O8 Mo2 100.4(4) n
O6 Mo3 O8 Mo2 -86.03(13) n
O5 Mo3 O8 Mo2 14.31(10) n
O9 Mo3 O8 Mo2 177.68(11) n
O1 Mo4 O8 Mo1 85.5(4) n
O10 Mo4 O8 Mo1 -79.77(13) n
O2 Mo4 O8 Mo1 -178.80(11) n
O11 Mo4 O8 Mo1 16.90(10) n
O1 Mo4 O8 Mo3 -171.7(4) n
O10 Mo4 O8 Mo3 23.0(4) n
O2 Mo4 O8 Mo3 -76.0(4) n
O11 Mo4 O8 Mo3 119.6(4) n
O1 Mo4 O8 Mo2 -110.1(4) n
O10 Mo4 O8 Mo2 84.65(12) n
O2 Mo4 O8 Mo2 -14.37(10) n
O11 Mo4 O8 Mo2 -178.68(10) n
O3 Mo2 O8 Mo1 -179.2(5) n
O4 Mo2 O8 Mo1 -2.3(5) n
O2 Mo2 O8 Mo1 94.4(5) n
O5 Mo2 O8 Mo1 -99.8(5) n
O3 Mo2 O8 Mo3 -93.8(4) n
O4 Mo2 O8 Mo3 83.07(12) n
O2 Mo2 O8 Mo3 179.75(11) n
O5 Mo2 O8 Mo3 -14.44(10) n
O3 Mo2 O8 Mo4 101.0(4) n
O4 Mo2 O8 Mo4 -82.13(12) n
O2 Mo2 O8 Mo4 14.55(10) n
O5 Mo2 O8 Mo4 -179.64(11) n
O12 Mo1 O9 Mo3 72.68(15) n
O13 Mo1 O9 Mo3 -179.95(13) n
O11 Mo1 O9 Mo3 -61.9(3) n
O8 Mo1 O9 Mo3 -22.50(12) n
O7 Mo3 O9 Mo1 -178.51(14) n
O6 Mo3 O9 Mo1 -71.21(16) n
O5 Mo3 O9 Mo1 52.4(3) n
O8 Mo3 O9 Mo1 21.47(12) n
O12 Mo1 O11 Mo4 -73.60(16) n
O13 Mo1 O11 Mo4 178.06(13) n
O9 Mo1 O11 Mo4 60.5(3) n
O8 Mo1 O11 Mo4 21.29(12) n
O1 Mo4 O11 Mo1 177.92(14) n
O10 Mo4 O11 Mo1 71.18(16) n
O2 Mo4 O11 Mo1 -50.3(3) n
O8 Mo4 O11 Mo1 -20.32(12) n
